data_2311740
loop_
_publ_author_name
'Graetsch, Heribert A.'

_publ_section_title
;
 Structural changes of relaxor ferroelectric
 Sr<sub>0.52</sub>Ba<sub>0.48</sub>Nb<sub>2</sub>O<sub>6</sub> (SBN52) on
 quenching and reheating.
;
_journal_coeditor_code DK5055SUP1
_journal_issue 'Pt 5'
_journal_name_full 'Acta crystallographica Section B, Structural science, crystal engineering and materials'
_journal_page_first 820
_journal_page_last 826
_journal_paper_doi 10.1107/S2052520617007880
_journal_volume 73
_journal_year 2017
_chemical_formula_iupac 'barium strontium niobium oxide'
_chemical_formula_sum 'Ba0.47 Nb2 O6 Sr0.53'
_chemical_formula_weight 392.8
_space_group_IT_number 100
_space_group_name_Hall 'P 4 -2ab (x,y,1/2*z)'
_space_group_name_H-M_alt 'P 4 b m (a,b,2*c)'
_symmetry_cell_setting tetragonal
_symmetry_space_group_name_H-M 'P 4 b m (a,b,2*c)'
_cell_angle_alpha 90
_cell_angle_beta 90
_cell_angle_gamma 90
_cell_formula_units_Z 10
_cell_length_a 12.4629(3)
_cell_length_b 12.4629(3)
_cell_length_c 7.9032(3)
_cell_measurement_reflns_used 13535
_cell_measurement_temperature 293
_cell_measurement_theta_max 42.4
_cell_measurement_theta_min 2.98
_cell_modulation_dimension 2
_cell_volume 1227.56(6)
_computing_cell_refinement 'CrysAlisPro 1.171.38.43 (Rigaku OD, 2015)'
_computing_data_collection 'CrysAlisPro 1.171.38.43 (Rigaku OD, 2015)'
_computing_data_reduction 'CrysAlisPro 1.171.38.43 (Rigaku OD, 2015)'
_computing_molecular_graphics 'Vesta 3'
_computing_publication_material Jana2006
_computing_structure_refinement 'Shelxl, Jana2006'
_computing_structure_solution 'Shelxs, Jana2006'
_diffrn_ambient_temperature 293
_diffrn_detector 'CCD plate'
_diffrn_detector_area_resol_mean 8.2495
_diffrn_measured_fraction_theta_full 0.54
_diffrn_measured_fraction_theta_max 0.54
_diffrn_measurement_device 'four-circle diffractometer'
_diffrn_measurement_device_type 'Xcalibur, Sapphire2, large Be window'
_diffrn_measurement_method '\w and \p scans'
_diffrn_radiation_monochromator graphite
_diffrn_radiation_source 'X-ray tube'
_diffrn_radiation_type 'Mo K\a'
_diffrn_radiation_wavelength 0.71073
_diffrn_reflns_av_R_equivalents 0.0284
_diffrn_reflns_av_unetI/netI 0.0284
_diffrn_reflns_limit_h_max 20
_diffrn_reflns_limit_h_min -18
_diffrn_reflns_limit_index_m_1_max 1
_diffrn_reflns_limit_index_m_1_min -1
_diffrn_reflns_limit_index_m_2_max 1
_diffrn_reflns_limit_index_m_2_min -1
_diffrn_reflns_limit_k_max 20
_diffrn_reflns_limit_k_min -20
_diffrn_reflns_limit_l_max 13
_diffrn_reflns_limit_l_min -13
_diffrn_reflns_number 52674
_diffrn_reflns_theta_full 36.35
_diffrn_reflns_theta_max 36.35
_diffrn_reflns_theta_min 2.87
_diffrn_source 'Enhance (Mo) X-ray Source'
_exptl_absorpt_coefficient_mu 14
_exptl_absorpt_correction_T_max 0.547
_exptl_absorpt_correction_T_min 0.198
_exptl_absorpt_correction_type analytical
_exptl_absorpt_process_details
;
CrysAlisPro, Agilent Technologies,
Version 1.171.37.35 (release 13-08-2014 CrysAlis171 .NET)
(compiled Aug 13 2014,18:06:01)
Analytical numeric absorption correction using a multifaceted crystal
   model based on expressions derived by R.C. Clark & J.S. Reid.
(Clark, R. C. & Reid, J. S. (1995). Acta Cryst. A51, 887-897)
Empirical absorption correction using spherical harmonics,
 implemented in SCALE3 ABSPACK scaling algorithm.
;
_exptl_crystal_colour colourless
_exptl_crystal_density_diffrn 5.3134
_exptl_crystal_description
;
;
_exptl_crystal_F_000 1767
_exptl_crystal_size_max 0.247
_exptl_crystal_size_mid 0.162
_exptl_crystal_size_min 0.059
_refine_diff_density_max 1.18
_refine_diff_density_min -1.14
_refine_ls_abs_structure_details '  3726 of Friedel pairs used in the refinement'
_refine_ls_abs_structure_Flack 0.468(10)
_refine_ls_extinction_coef 169(16)
_refine_ls_extinction_method 'B-C type 1 Lorentzian isotropic (Becker & Coppens, 1974)'
_refine_ls_goodness_of_fit_gt 1.47
_refine_ls_goodness_of_fit_ref 1.11
_refine_ls_number_constraints 1
_refine_ls_number_parameters 190
_refine_ls_number_reflns 7638
_refine_ls_number_restraints 0
_refine_ls_R_factor_all 0.0899
_refine_ls_R_factor_gt 0.0290
_refine_ls_shift/su_max 0.0222
_refine_ls_shift/su_mean 0.0028
_refine_ls_structure_factor_coef F
_refine_ls_weighting_details w=1/(\s^2^(F)+0.0001F^2^)
_refine_ls_weighting_scheme sigma
_refine_ls_wR_factor_gt 0.0365
_refine_ls_wR_factor_ref 0.0464
_reflns_number_gt 2775
_reflns_number_total 7638
_reflns_threshold_expression I>3\s(I)
_cod_data_source_file dk5055sup1.cif
_cod_data_source_block sbn52quenchedfrom1200-tet
_cod_original_sg_symbol_H-M X4bm
_cod_database_code 2311740

loop_
_space_group_symop_id
_space_group_symop_operation_xyz
1 x,y,z
2 -y,x,z
3 -x,-y,z
4 y,-x,z
5 -x+0.5,y+0.5,z
6 -y+0.5,-x+0.5,z
7 x+0.5,-y+0.5,z
8 y+0.5,x+0.5,z
9 x,y,z+0.5
10 -y,x,z+0.5
11 -x,-y,z+0.5
12 y,-x,z+0.5
13 -x+0.5,y+0.5,z+0.5
14 -y+0.5,-x+0.5,z+0.5
15 x+0.5,-y+0.5,z+0.5
16 y+0.5,x+0.5,z+0.5

loop_
_space_group_symop_ssg_id
_space_group_symop_ssg_operation_algebraic
1 x1,x2,x3,x4,x5
2 -x2,x1,x3,-x5,x4
3 -x1+1/2,x2+1/2,x3,x5,x4
4 -x1,-x2,x3,-x4,-x5
5 -x2+1/2,-x1+1/2,x3,-x4,x5
6 x2,-x1,x3,x5,-x4
7 x1+1/2,-x2+1/2,x3,-x5,-x4
8 x2+1/2,x1+1/2,x3,x4,-x5
9 x1,x2,x3+1/2,x4+1/2,x5+1/2
10 -x2,x1,x3+1/2,-x5+1/2,x4+1/2
11 -x1+1/2,x2+1/2,x3+1/2,x5+1/2,x4+1/2
12 -x1,-x2,x3+1/2,-x4+1/2,-x5+1/2
13 -x2+1/2,-x1+1/2,x3+1/2,-x4+1/2,x5+1/2
14 x2,-x1,x3+1/2,x5+1/2,-x4+1/2
15 x1+1/2,-x2+1/2,x3+1/2,-x5+1/2,-x4+1/2
16 x2+1/2,x1+1/2,x3+1/2,x4+1/2,-x5+1/2

loop_
_atom_site_label
_atom_site_type_symbol
_atom_site_fract_x
_atom_site_fract_y
_atom_site_fract_z
_atom_site_adp_type
_atom_site_U_iso_or_equiv
_atom_site_site_symmetry_multiplicity
_atom_site_occupancy
_atom_site_calc_flag
Ba2 Ba 0.171927(13) 0.671927(13) 0.249999 Uani 0.02429(6) 8 0.598 d
Sr1 Sr 0 0 0.24703(8) Uani 0.00778(9) 4 0.6808 d
Nb1 Nb 0 0.5 0.00944(5) Uani 0.00829(6) 4 1 d
Nb2 Nb 0.074330(13) 0.211081(13) 0.00306(5) Uani 0.00976(5) 16 1 d
O1 O 0.21804(13) 0.28196(13) -0.0143(4) Uani 0.0111(5) 8 1 d
O2 O 0.13972(14) 0.06969(13) -0.0180(4) Uani 0.0215(6) 16 1 d
O3 O -0.00699(14) 0.34350(13) -0.0174(3) Uani 0.0172(5) 16 1 d
O4 O 0 0.5 0.2451(7) Uani 0.0335(10) 4 1 d
O5 O 0.07602(17) 0.20470(15) 0.2347(2) Uani 0.0250(6) 16 1 d
Sr2 Sr 0.171927(13) 0.671927(13) 0.249999 Uani 0.02429(6) 8 0.3137 d

loop_
_atom_site_aniso_label
_atom_site_aniso_type_symbol
_atom_site_aniso_U_11
_atom_site_aniso_U_22
_atom_site_aniso_U_33
_atom_site_aniso_U_12
_atom_site_aniso_U_13
_atom_site_aniso_U_23
Ba2 Ba 0.0292(1) 0.0292(1) 0.0144(1) -0.0174(1) -0.0001(1) -0.0001(1)
Sr1 Sr 0.00753(13) 0.00753(13) 0.0083(2) 0 0 0
Nb1 Nb 0.00829(9) 0.00829(9) 0.00830(13) -0.00075(10) 0 0
Nb2 Nb 0.00950(8) 0.00884(8) 0.01096(8) 0.00144(6) -0.00031(14) -0.00107(15)
O1 O 0.0105(5) 0.0105(5) 0.0124(12) -0.0035(7) -0.0061(8) 0.0061(8)
O2 O 0.0179(8) 0.0077(7) 0.0390(14) 0.0057(6) -0.0073(11) -0.0067(10)
O3 O 0.0171(8) 0.0071(7) 0.0275(11) 0.0030(5) 0.0001(10) -0.0071(9)
O4 O 0.0433(16) 0.0433(16) 0.0138(19) 0.0022(19) 0 0
O5 O 0.0535(14) 0.0206(9) 0.0010(10) -0.0141(9) 0.0030(9) -0.0008(7)
Sr2 Sr 0.0292(1) 0.0292(1) 0.0144(1) -0.0174(1) -0.0001(1) -0.0001(1)

loop_
_atom_site_displace_Fourier_atom_site_label
_atom_site_displace_Fourier_axis
_atom_site_displace_Fourier_wave_vector_seq_id
_atom_site_displace_Fourier_param_cos
_atom_site_displace_Fourier_param_sin
Ba2 x 1 0.000507(19) 0.00098(2)
Ba2 y 1 0.000507(19) 0.00098(2)
Ba2 z 1 0.00152(8) -0.00087(8)
Ba2 x 2 -0.00123(2) -0.00475(3)
Ba2 y 2 -0.00123(2) 0.00475(3)
Ba2 z 2 -0.00047(8) 0
Sr1 x 1 0 0.00002(4)
Sr1 y 1 0 0.00020(4)
Sr1 z 1 0.00035(12) 0
Sr1 x 2 0 -0.00020(4)
Sr1 y 2 0 0.00002(4)
Sr1 z 2 0.00035(12) 0
Nb1 x 1 0 -0.00082(5)
Nb1 y 1 0 -0.00082(5)
Nb1 z 1 0.00008(7) 0
Nb1 x 2 0 -0.00101(5)
Nb1 y 2 0 0.00101(5)
Nb1 z 2 -0.00046(7) 0
Nb2 x 1 -0.00084(4) -0.00032(4)
Nb2 y 1 0.00013(4) 0.00061(4)
Nb2 z 1 -0.00032(4) -0.00021(4)
Nb2 x 2 0.00093(4) 0.00062(4)
Nb2 y 2 -0.00046(4) -0.00028(4)
Nb2 z 2 0.00052(4) 0.00040(4)
O1 x 1 0.0003(3) 0.0002(3)
O1 y 1 -0.0003(3) 0.0002(3)
O1 z 1 0.0104(3) 0
O1 x 2 -0.0015(3) -0.0001(3)
O1 y 2 0.0015(3) 0.0001(3)
O1 z 2 -0.0075(3) -0.0064(3)
O2 x 1 -0.0010(3) -0.0011(3)
O2 y 1 -0.0005(3) -0.0006(3)
O2 z 1 0.0090(3) 0.0119(3)
O2 x 2 0.0021(3) 0.0003(3)
O2 y 2 0.0000(3) 0.0003(3)
O2 z 2 -0.0141(3) -0.0071(3)
O3 x 1 0.0009(3) 0.0007(3)
O3 y 1 0.0003(3) -0.0006(3)
O3 z 1 -0.0049(3) -0.0146(3)
O3 x 2 0.0004(3) -0.0008(3)
O3 y 2 -0.0003(3) 0.0000(3)
O3 z 2 0.0045(3) 0.0172(3)
O4 x 1 0 -0.0103(3)
O4 y 1 0 -0.0103(3)
O4 z 1 0.0029(10) 0
O4 x 2 0 -0.0113(3)
O4 y 2 0 0.0113(3)
O4 z 2 -0.0017(11) 0
O5 x 1 -0.0112(2) -0.0037(2)
O5 y 1 0.00089(18) 0.00793(19)
O5 z 1 0.0006(4) -0.0007(4)
O5 x 2 0.0096(2) 0.0112(2)
O5 y 2 -0.00383(19) -0.00508(19)
O5 z 2 0.0013(5) 0.0013(4)
Sr2 x 1 0.000507(19) 0.00098(2)
Sr2 y 1 0.000507(19) 0.00098(2)
Sr2 z 1 0.00152(8) -0.00087(8)
Sr2 x 2 -0.00123(2) -0.00475(3)
Sr2 y 2 -0.00123(2) 0.00475(3)
Sr2 z 2 -0.00047(8) 0

loop_
_atom_site_occ_Fourier_atom_site_label
_atom_site_occ_Fourier_wave_vector_seq_id
_atom_site_occ_Fourier_param_cos
_atom_site_occ_Fourier_param_sin
Ba2 1 -0.009(3) 0.010(3)
Ba2 2 0.016(3) 0
Sr1 1 -0.0028(15) 0
Sr1 2 -0.0028(15) 0
Sr2 1 0.009(3) -0.010(3)
Sr2 2 -0.016(3) 0

loop_
_atom_site_U_Fourier_atom_site_label
_atom_site_U_Fourier_tens_elem
_atom_site_U_Fourier_wave_vector_seq_id
_atom_site_U_Fourier_param_cos
_atom_site_U_Fourier_param_sin
Ba2 U11 1 -0.00175(17) -0.00605(17)
Ba2 U22 1 -0.00175(17) -0.00605(17)
Ba2 U33 1 -0.0006(2) 0.0003(2)
Ba2 U12 1 0.00127(18) 0.00573(18)
Ba2 U13 1 -0.00032(15) -0.00005(15)
Ba2 U23 1 -0.00032(15) -0.00005(15)
Ba2 U11 2 0.00655(17) 0.00723(16)
Ba2 U22 2 0.00655(17) -0.00723(16)
Ba2 U33 2 0.0011(2) 0
Ba2 U12 2 -0.00613(18) 0
Ba2 U13 2 0.00047(16) 0.0021(2)
Ba2 U23 2 0.00047(16) -0.0021(2)
Sr1 U11 1 0.0003(3) 0
Sr1 U22 1 0.0009(3) 0
Sr1 U33 1 0.0007(3) 0
Sr1 U12 1 -0.0002(2) 0
Sr1 U13 1 0 -0.0001(3)
Sr1 U23 1 0 -0.0027(3)
Sr1 U11 2 0.0009(3) 0
Sr1 U22 2 0.0003(3) 0
Sr1 U33 2 0.0007(3) 0
Sr1 U12 2 0.0002(2) 0
Sr1 U13 2 0 0.0027(3)
Sr1 U23 2 0 -0.0001(3)
Nb1 U11 1 -0.0005(2) 0
Nb1 U22 1 -0.0005(2) 0
Nb1 U33 1 -0.0004(3) 0
Nb1 U12 1 0.0008(3) 0
Nb1 U13 1 0 0.00021(15)
Nb1 U23 1 0 0.00021(15)
Nb1 U11 2 0.0006(2) 0
Nb1 U22 2 0.0006(2) 0
Nb1 U33 2 -0.0002(3) 0
Nb1 U12 2 0.0002(3) 0
Nb1 U13 2 0 0.00118(15)
Nb1 U23 2 0 -0.00118(15)
Nb2 U11 1 0.0003(2) -0.0015(2)
Nb2 U22 1 -0.0003(2) -0.0008(2)
Nb2 U33 1 0.00024(16) -0.00013(15)
Nb2 U12 1 0.00046(17) 0.00083(16)
Nb2 U13 1 0.00060(10) -0.00017(10)
Nb2 U23 1 0.00044(10) -0.00016(10)
Nb2 U11 2 0.0003(2) 0.0008(2)
Nb2 U22 2 -0.0006(2) 0.0001(2)
Nb2 U33 2 -0.00032(15) -0.00158(16)
Nb2 U12 2 -0.00047(15) 0.00021(16)
Nb2 U13 2 -0.00050(10) -0.00026(10)
Nb2 U23 2 -0.00008(10) -0.00030(10)
Sr2 U11 1 -0.00175(17) -0.00605(17)
Sr2 U22 1 -0.00175(17) -0.00605(17)
Sr2 U33 1 -0.0006(2) 0.0003(2)
Sr2 U12 1 0.00127(18) 0.00573(18)
Sr2 U13 1 -0.00032(15) -0.00005(15)
Sr2 U23 1 -0.00032(15) -0.00005(15)
Sr2 U11 2 0.00655(17) 0.00723(16)
Sr2 U22 2 0.00655(17) -0.00723(16)
Sr2 U33 2 0.0011(2) 0
Sr2 U12 2 -0.00613(18) 0
Sr2 U13 2 0.00047(16) 0.0021(2)
Sr2 U23 2 0.00047(16) -0.0021(2)

loop_
_atom_type_symbol
_atom_type_scat_dispersion_real
_atom_type_scat_dispersion_imag
_atom_type_scat_source
Ba -0.3244 2.2819 'International Tables Vol C tables 4.2.6.8 and 6.1.1.1'
Nb -2.0727 0.6215 'International Tables Vol C tables 4.2.6.8 and 6.1.1.1'
O 0.0106 0.0060 'International Tables Vol C tables 4.2.6.8 and 6.1.1.1'
Sr -1.5307 3.2498 'International Tables Vol C tables 4.2.6.8 and 6.1.1.1'

loop_
_cell_wave_vector_seq_id
_cell_wave_vector_x
_cell_wave_vector_y
_cell_wave_vector_z
1 0.293525 0.293525 0.000000
2 -0.293525 0.293525 0.000000

loop_
_geom_bond_atom_site_label_1
_geom_bond_atom_site_label_2
_geom_bond_site_ssg_symmetry_2
_geom_bond_distance_av
_geom_bond_distance_min
_geom_bond_distance_max
Ba2 Ba2 9_55455 3.9481(12) 3.9360(12) 3.9717(12)
Ba2 Ba2 9_55555 3.9600(12) 3.9360(12) 3.9717(12)
Ba2 Sr1 1_56555 4.5958(12) 4.5546(12) 4.6779(12)
Ba2 Sr1 3_55555 4.6377(8) 4.5456(8) 4.6869(8)
Ba2 Nb1 . 3.5810(10) 3.5459(10) 3.6096(10)
Ba2 Nb1 9_55555 3.6597(10) 3.6429(10) 3.6764(10)
Ba2 Nb2 3_55555 3.7606(11) 3.6787(11) 3.8178(11)
Ba2 Nb2 11_55555 3.7829(11) 3.7305(11) 3.8170(11)
Ba2 Nb2 4_56555 3.8985(11) 3.8486(11) 3.9888(11)
Ba2 Nb2 12_56555 3.9286(11) 3.8909(11) 3.9949(11)
Ba2 Nb2 5_55555 3.9404(11) 3.8542(11) 3.9835(11)
Ba2 Nb2 13_55555 3.9566(11) 3.9020(11) 3.9836(11)
Ba2 Nb2 6_56555 3.7335(11) 3.7035(11) 3.7931(11)
Ba2 Nb2 14_56555 3.7641(11) 3.7441(11) 3.8038(11)
Ba2 O1 3_55555 2.839(6) 2.815(6) 2.887(6)
Ba2 O1 11_55555 2.689(6) 2.655(6) 2.727(6)
Ba2 O2 3_55555 3.418(8) 3.391(8) 3.430(8)
Ba2 O2 11_55555 3.244(8) 3.204(8) 3.282(8)
Ba2 O2 6_56555 3.414(8) 3.388(8) 3.433(8)
Ba2 O2 14_56555 3.253(8) 3.207(8) 3.278(8)
Ba2 O3 4_56555 2.952(7) 2.844(7) 3.077(7)
Ba2 O3 12_56555 2.763(7) 2.696(7) 2.849(7)
Ba2 O3 5_55555 2.916(7) 2.834(7) 3.086(7)
Ba2 O3 13_55555 2.738(7) 2.679(7) 2.863(7)
Ba2 O4 . 3.081(5) 2.858(5) 3.206(5)
Ba2 O5 3_55555 3.210(6) 2.888(6) 3.452(6)
Ba2 O5 4_56555 3.398(6) 3.173(6) 3.735(6)
Ba2 O5 5_55555 3.546(6) 3.179(6) 3.730(6)
Ba2 O5 6_56555 3.126(6) 3.036(6) 3.305(6)
Ba2 Sr2 . 0 0 0
Ba2 Sr2 9_55455 3.9481(12) 3.9360(12) 3.9717(12)
Ba2 Sr2 9_55555 3.9600(12) 3.9360(12) 3.9717(12)
Sr1 Sr1 9_55455 3.955(3) 3.940(3) 3.963(3)
Sr1 Sr1 9_55555 3.948(3) 3.940(3) 3.963(3)
Sr1 Nb2 . 3.3913(14) 3.3838(14) 3.3977(14)
Sr1 Nb2 9_55555 3.4445(14) 3.4418(14) 3.4497(14)
Sr1 Nb2 2_55555 3.3913(14) 3.3838(14) 3.3977(14)
Sr1 Nb2 10_55555 3.4445(14) 3.4418(14) 3.4497(14)
Sr1 Nb2 4_55555 3.3913(14) 3.3838(14) 3.3977(14)
Sr1 Nb2 12_55555 3.4445(14) 3.4418(14) 3.4497(14)
Sr1 Nb2 6_55555 3.3913(14) 3.3838(14) 3.3977(14)
Sr1 Nb2 14_55555 3.4445(14) 3.4418(14) 3.4497(14)
Sr1 O2 . 2.863(7) 2.684(7) 3.039(7)
Sr1 O2 9_55555 2.691(7) 2.585(7) 2.806(7)
Sr1 O2 2_55555 2.863(7) 2.684(7) 3.039(7)
Sr1 O2 10_55555 2.691(7) 2.585(7) 2.806(7)
Sr1 O2 4_55555 2.863(7) 2.684(7) 3.039(7)
Sr1 O2 12_55555 2.691(7) 2.585(7) 2.806(7)
Sr1 O2 6_55555 2.863(7) 2.684(7) 3.039(7)
Sr1 O2 14_55555 2.691(7) 2.585(7) 2.806(7)
Sr1 O5 . 2.731(5) 2.722(5) 2.752(5)
Sr1 O5 2_55555 2.731(5) 2.722(5) 2.752(5)
Sr1 O5 4_55555 2.731(5) 2.722(5) 2.752(5)
Sr1 O5 6_55555 2.731(5) 2.722(5) 2.752(5)
Sr1 Sr2 1_54555 4.6384(6) 4.5477(6) 4.6848(6)
Sr1 Sr2 2_65555 4.6384(6) 4.5477(6) 4.6848(6)
Sr1 Sr2 4_56555 4.6384(6) 4.5477(6) 4.6848(6)
Sr1 Sr2 6_45555 4.6384(6) 4.5477(6) 4.6848(6)
Nb1 O3 . 1.970(8) 1.960(8) 1.977(8)
Nb1 O3 4_56555 1.967(8) 1.958(8) 1.988(8)
Nb1 O3 5_55555 1.967(8) 1.954(8) 1.983(8)
Nb1 O3 8_45555 1.972(8) 1.963(8) 1.982(8)
Nb1 O4 . 1.875(8) 1.854(8) 1.892(8)
Nb1 O4 9_55455 2.103(8) 2.077(8) 2.126(8)
Nb1 Sr2 . 3.5810(10) 3.5459(10) 3.6096(10)
Nb1 Sr2 9_55455 3.6597(10) 3.6429(10) 3.6764(10)
Nb1 Sr2 4_56555 3.5741(10) 3.5663(10) 3.5890(10)
Nb1 Sr2 12_56455 3.6609(10) 3.6466(10) 3.6730(10)
Nb2 O1 . 2.002(7) 1.986(7) 2.027(7)
Nb2 O2 . 1.957(8) 1.938(8) 1.968(8)
Nb2 O2 2_55555 2.011(8) 2.000(8) 2.032(8)
Nb2 O3 . 1.945(8) 1.934(8) 1.967(8)
Nb2 O5 . 1.846(7) 1.821(7) 1.866(7)
Nb2 O5 9_55455 2.140(7) 2.108(7) 2.161(7)
Nb2 Sr2 2_65555 3.7628(11) 3.6855(11) 3.8114(11)
Nb2 Sr2 10_65455 3.7622(11) 3.7382(11) 3.8093(11)
Nb2 Sr2 4_56555 3.9383(11) 3.8579(11) 3.9802(11)
Nb2 Sr2 12_56455 3.9288(11) 3.9004(11) 3.9858(11)
O1 Sr2 2_65555 2.865(6) 2.748(6) 2.956(6)
O1 Sr2 10_65455 2.694(6) 2.657(6) 2.727(6)
O3 Sr2 4_56555 2.968(7) 2.808(7) 3.111(7)
O3 Sr2 12_56455 2.767(7) 2.677(7) 2.865(7)
O4 Sr2 . 3.081(5) 2.858(5) 3.206(5)
O4 Sr2 4_56555 2.981(5) 2.878(5) 3.186(5)
O5 Sr2 2_65555 3.185(6) 2.811(6) 3.530(6)
O5 Sr2 4_56555 3.476(6) 3.082(6) 3.826(6)
Sr2 Sr2 9_55455 3.9481(12) 3.9360(12) 3.9717(12)
Sr2 Sr2 9_55555 3.9600(12) 3.9360(12) 3.9717(12)
